data_1555183
loop_
_publ_author_name
'Chen, Xiang'
'Zhang, Jun-Qi'
'Yin, Shao-Jie'
'Li, Hai-Yan'
'Zhou, Wei-Qun'
'Wang, Xing-Wang'

_publ_section_title
;
 Asymmetric Construction of Spiro[thiopyranoindole-benzoisothiazole]
 Scaffold via a Formal [3 + 3] Spiroannulation.
;
_journal_issue 17
_journal_name_full 'Organic letters'
_journal_page_first 4188
_journal_page_last 4191
_journal_paper_doi 10.1021/acs.orglett.5b01951
_journal_volume 17
_journal_year 2015
_chemical_absolute_configuration rmad
_chemical_formula_moiety 'C48 H38 Cl2 N4 O4 S4'
_chemical_formula_sum 'C48 H38 Cl2 N4 O4 S4'
_chemical_formula_weight 933.96
_space_group_crystal_system orthorhombic
_space_group_IT_number 19
_space_group_name_Hall 'P 2ac 2ab'
_space_group_name_H-M_alt 'P 21 21 21'
_atom_sites_solution_hydrogens geom
_audit_creation_date 2015-04-28
_audit_creation_method
;
Olex2 1.2
(compiled 2015.01.26 svn.r3150 for OlexSys, GUI svn.r4998)
;
_cell_angle_alpha 90
_cell_angle_beta 90
_cell_angle_gamma 90
_cell_formula_units_Z 4
_cell_length_a 12.652(2)
_cell_length_b 19.153(4)
_cell_length_c 22.403(4)
_cell_measurement_reflns_used 2883
_cell_measurement_temperature 130
_cell_measurement_theta_max 19.512
_cell_measurement_theta_min 2.31
_cell_volume 5428.8(17)
_computing_cell_refinement 'SAINT v7.68A (Bruker, 2009)'
_computing_data_reduction 'SAINT v7.68A (Bruker, 2009)'
_computing_molecular_graphics 'Olex2 (Dolomanov et al., 2009)'
_computing_publication_material 'Olex2 (Dolomanov et al., 2009)'
_computing_structure_refinement 'XL (Sheldrick, 2008)'
_diffrn_ambient_temperature 130
_diffrn_measured_fraction_theta_full 1.000
_diffrn_measured_fraction_theta_max 0.997
_diffrn_measurement_device_type 'Bruker APEX-II CCD'
_diffrn_measurement_method '\f and \w scans'
_diffrn_radiation_monochromator graphite
_diffrn_radiation_type MoK\a
_diffrn_radiation_wavelength 0.71073
_diffrn_reflns_av_R_equivalents 0.0983
_diffrn_reflns_av_unetI/netI 0.1227
_diffrn_reflns_Laue_measured_fraction_full 1.000
_diffrn_reflns_Laue_measured_fraction_max 0.997
_diffrn_reflns_limit_h_max 16
_diffrn_reflns_limit_h_min -16
_diffrn_reflns_limit_k_max 24
_diffrn_reflns_limit_k_min -18
_diffrn_reflns_limit_l_max 28
_diffrn_reflns_limit_l_min -28
_diffrn_reflns_number 35619
_diffrn_reflns_point_group_measured_fraction_full 1.000
_diffrn_reflns_point_group_measured_fraction_max 0.996
_diffrn_reflns_theta_full 26.000
_diffrn_reflns_theta_max 27.331
_diffrn_reflns_theta_min 1.818
_diffrn_standards_number 0
_exptl_absorpt_coefficient_mu 0.314
_exptl_absorpt_correction_T_max 0.7455
_exptl_absorpt_correction_T_min 0.5075
_exptl_absorpt_correction_type multi-scan
_exptl_absorpt_process_details
;
SADABS-2008/1 (Bruker,2008) was used for absorption correction.
wR2(int) was 0.1058 before and 0.0629 after correction.
The Ratio of minimum to maximum transmission is 0.6808.
The \l/2 correction factor is 0.0015.
;
_exptl_crystal_colour colourless
_exptl_crystal_colour_primary colourless
_exptl_crystal_density_diffrn 1.143
_exptl_crystal_description plate
_exptl_crystal_F_000 1936
_exptl_crystal_size_max 0.15
_exptl_crystal_size_mid 0.1
_exptl_crystal_size_min 0.01
_refine_diff_density_max 0.420
_refine_diff_density_min -0.334
_refine_diff_density_rms 0.055
_refine_ls_abs_structure_details
;
 Flack x determined using 2137 quotients [(I+)-(I-)]/[(I+)+(I-)]
 (Parsons, Flack and Wagner, Acta Cryst. B69 (2013) 249-259).
;
_refine_ls_abs_structure_Flack 0.07(5)
_refine_ls_extinction_method none
_refine_ls_goodness_of_fit_ref 0.868
_refine_ls_hydrogen_treatment constr
_refine_ls_matrix_type full
_refine_ls_number_parameters 561
_refine_ls_number_reflns 12195
_refine_ls_number_restraints 12
_refine_ls_restrained_S_all 0.886
_refine_ls_R_factor_all 0.1102
_refine_ls_R_factor_gt 0.0573
_refine_ls_shift/su_max 0.007
_refine_ls_shift/su_mean 0.001
_refine_ls_structure_factor_coef Fsqd
_refine_ls_weighting_details 'w=1/[\s^2^(Fo^2^)+(0.0654P)^2^] where P=(Fo^2^+2Fc^2^)/3'
_refine_ls_weighting_scheme calc
_refine_ls_wR_factor_gt 0.1242
_refine_ls_wR_factor_ref 0.1396
_reflns_Friedel_coverage 0.817
_reflns_Friedel_fraction_full 1.000
_reflns_Friedel_fraction_max 0.994
_reflns_number_gt 6515
_reflns_number_total 12195
_reflns_threshold_expression 'I > 2\s(I)'
_cod_data_source_file ol5b01951_si_003.cif
_cod_data_source_block mo_dm15331_0m
_cod_original_cell_volume 5429.1(18)
_cod_database_code 1555183
_shelxl_version_number 2014-3
_shelx_space_group_comment
;
The symmetry employed for this shelxl refinement is uniquely defined
by the following loop, which should always be used as a source of
symmetry information in preference to the above space-group names.
They are only intended as comments.
;
_shelx_estimated_absorpt_t_max 0.997
_shelx_estimated_absorpt_t_min 0.954
_olex2_refinement_description
;
1. Fixed Uiso
 At 1.2 times of:
  All C(H) groups, All C(H,H) groups, All N(H) groups
 At 1.5 times of:
  All C(H,H,H) groups
2. Uiso/Uaniso restraints and constraints
Uanis(O4) \\sim Ueq, Uanis(C14) \\sim Ueq: with sigma of 0.005 and sigma for
terminal atoms of 0.01
3.a Ternary CH refined with riding coordinates:
 C9(H9), C34(H34)
3.b Secondary CH2 refined with riding coordinates:
 C8(H8A,H8B), C41(H41A,H41B)
3.c Aromatic/amide H refined with riding coordinates:
 N1(H1), N3(H3), C2(H2), C3(H3A), C4(H4), C5(H5), C11(H11), C13(H13), C14(H14),
  C15(H15), C18(H18), C19(H19), C20(H20), C21(H21), C28(H28), C29(H29),
 C30(H30), C31(H31), C36(H36), C38(H38), C39(H39), C40(H40), C44(H44), C45(H45),
  C46(H46), C47(H47)
3.d Idealised Me refined as rotating group:
 C24(H24A,H24B,H24C), C33(H33A,H33B,H33C)
;
_olex2_submission_special_instructions 'No special instructions were received'

loop_
_space_group_symop_operation_xyz
'x, y, z'
'x+1/2, -y+1/2, -z'
'-x, y+1/2, -z+1/2'
'-x+1/2, -y, z+1/2'

loop_
_atom_site_label
_atom_site_type_symbol
_atom_site_fract_x
_atom_site_fract_y
_atom_site_fract_z
_atom_site_U_iso_or_equiv
_atom_site_adp_type
_atom_site_occupancy
_atom_site_site_symmetry_order
_atom_site_calc_flag
_atom_site_refinement_flags_posn
_atom_site_refinement_flags_adp
Cl1 Cl 0.8920(3) 0.70676(18) 0.29258(14) 0.1712(17) Uani 1 1 d . .
Cl2 Cl 1.11221(14) 0.35733(10) -0.27564(8) 0.0703(5) Uani 1 1 d . .
S1 S 0.83480(10) 0.50417(8) 0.10043(7) 0.0414(4) Uani 1 1 d . .
S2 S 0.79767(10) 0.46112(7) 0.01735(7) 0.0375(3) Uani 1 1 d . .
S3 S 0.93802(10) 0.81794(7) -0.01348(7) 0.0382(3) Uani 1 1 d . .
S4 S 1.24400(12) 0.26758(8) -0.00142(15) 0.0966(10) Uani 1 1 d . .
O1 O 0.9522(3) 0.87658(18) 0.02416(19) 0.0498(10) Uani 1 1 d . .
O2 O 0.8384(3) 0.81077(19) -0.0439(2) 0.0492(11) Uani 1 1 d . .
O3 O 1.2172(4) 0.2415(3) 0.0573(4) 0.136(3) Uani 1 1 d . .
O4 O 1.2582(4) 0.2186(2) -0.0493(4) 0.119(3) Uani 1 1 d . U
N1 N 0.9607(3) 0.7448(2) 0.0255(2) 0.0349(11) Uani 1 1 d . .
H1 H 0.9230 0.7307 0.0562 0.042 Uiso 1 1 calc R .
N2 N 1.0174(4) 0.4304(2) 0.1155(3) 0.0512(15) Uani 1 1 d . .
N3 N 1.1527(3) 0.3253(2) -0.0225(3) 0.0613(17) Uani 1 1 d . .
H3 H 1.0856 0.3156 -0.0286 0.074 Uiso 1 1 calc R .
N4 N 0.8243(3) 0.5801(2) -0.0488(2) 0.0336(11) Uani 1 1 d . .
C1 C 1.0466(4) 0.8073(3) -0.0622(2) 0.0329(12) Uani 1 1 d . .
C2 C 1.0804(5) 0.8490(3) -0.1062(3) 0.0516(16) Uani 1 1 d . .
H2 H 1.0442 0.8911 -0.1155 0.062 Uiso 1 1 calc R .
C3 C 1.1708(4) 0.8288(3) -0.1383(3) 0.0457(15) Uani 1 1 d . .
H3A H 1.1992 0.8578 -0.1688 0.055 Uiso 1 1 calc R .
C4 C 1.2178(5) 0.7648(4) -0.1240(3) 0.0503(16) Uani 1 1 d . .
H4 H 1.2759 0.7492 -0.1473 0.060 Uiso 1 1 calc R .
C5 C 1.1832(4) 0.7234(3) -0.0775(2) 0.0358(13) Uani 1 1 d . .
H5 H 1.2190 0.6816 -0.0670 0.043 Uiso 1 1 calc R .
C6 C 1.0956(4) 0.7449(3) -0.0471(2) 0.0351(13) Uani 1 1 d . .
C7 C 1.0398(4) 0.7127(2) 0.0043(2) 0.0289(12) Uani 1 1 d . .
C8 C 1.0765(4) 0.6436(2) 0.0292(2) 0.0321(12) Uani 1 1 d . .
H8A H 1.0652 0.6071 -0.0015 0.039 Uiso 1 1 calc R .
H8B H 1.1535 0.6464 0.0368 0.039 Uiso 1 1 calc R .
C9 C 1.0224(4) 0.6213(3) 0.0857(3) 0.0402(15) Uani 1 1 d . .
H9 H 0.9448 0.6248 0.0778 0.048 Uiso 1 1 calc R .
C10 C 1.0444(4) 0.6669(3) 0.1403(3) 0.0417(15) Uani 1 1 d . .
C11 C 0.9704(6) 0.6696(4) 0.1848(4) 0.089(3) Uani 1 1 d . .
H11 H 0.9051 0.6460 0.1795 0.107 Uiso 1 1 calc R .
C12 C 0.9884(7) 0.7060(5) 0.2375(4) 0.105(4) Uani 1 1 d . .
C13 C 1.0784(8) 0.7480(6) 0.2429(4) 0.143(5) Uani 1 1 d . .
H13 H 1.0909 0.7748 0.2778 0.172 Uiso 1 1 calc R .
C14 C 1.1474(5) 0.7489(4) 0.1964(3) 0.075(2) Uani 1 1 d . U
H14 H 1.2077 0.7783 0.1986 0.090 Uiso 1 1 calc R .
C15 C 1.1326(5) 0.7089(3) 0.1467(3) 0.0541(18) Uani 1 1 d . .
H15 H 1.1840 0.7099 0.1158 0.065 Uiso 1 1 calc R .
C16 C 1.0444(4) 0.5449(3) 0.0998(2) 0.0386(13) Uani 1 1 d . .
C17 C 1.1459(4) 0.5136(3) 0.1123(3) 0.0453(16) Uani 1 1 d . .
C18 C 1.2470(5) 0.5387(3) 0.1163(3) 0.0572(18) Uani 1 1 d . .
H18 H 1.2605 0.5868 0.1096 0.069 Uiso 1 1 calc R .
C19 C 1.3303(5) 0.4936(3) 0.1301(4) 0.072(2) Uani 1 1 d . .
H19 H 1.4008 0.5102 0.1339 0.087 Uiso 1 1 calc R .
C20 C 1.3054(5) 0.4223(4) 0.1383(4) 0.089(3) Uani 1 1 d . .
H20 H 1.3616 0.3915 0.1482 0.107 Uiso 1 1 calc R .
C21 C 1.2074(6) 0.3946(4) 0.1330(4) 0.080(3) Uani 1 1 d . .
H21 H 1.1942 0.3459 0.1360 0.096 Uiso 1 1 calc R .
C22 C 1.1272(4) 0.4431(3) 0.1229(3) 0.0498(17) Uani 1 1 d . .
C23 C 0.9706(4) 0.4943(3) 0.1047(3) 0.0370(13) Uani 1 1 d . .
C24 C 0.9678(6) 0.3624(3) 0.1196(5) 0.100(3) Uani 1 1 d . .
H24A H 0.9933 0.3326 0.0871 0.151 Uiso 1 1 calc GR .
H24B H 0.8910 0.3676 0.1165 0.151 Uiso 1 1 calc GR .
H24C H 0.9856 0.3409 0.1580 0.151 Uiso 1 1 calc GR .
C25 C 0.8625(4) 0.5154(3) -0.0328(2) 0.0314(12) Uani 1 1 d . .
C26 C 0.9527(4) 0.4991(2) -0.0647(2) 0.0288(11) Uani 1 1 d . .
C27 C 0.9695(4) 0.5575(3) -0.1047(2) 0.0287(12) Uani 1 1 d . .
C28 C 1.0403(4) 0.5711(3) -0.1497(3) 0.0436(15) Uani 1 1 d . .
H28 H 1.0940 0.5382 -0.1591 0.052 Uiso 1 1 calc R .
C29 C 1.0327(5) 0.6322(3) -0.1808(3) 0.0433(15) Uani 1 1 d . .
H29 H 1.0828 0.6417 -0.2114 0.052 Uiso 1 1 calc R .
C30 C 0.9546(5) 0.6804(3) -0.1692(3) 0.0431(14) Uani 1 1 d . .
H30 H 0.9525 0.7223 -0.1918 0.052 Uiso 1 1 calc R .
C31 C 0.8800(5) 0.6695(3) -0.1258(3) 0.0420(15) Uani 1 1 d . .
H31 H 0.8257 0.7026 -0.1181 0.050 Uiso 1 1 calc R .
C32 C 0.8881(4) 0.6060(2) -0.0931(2) 0.0320(13) Uani 1 1 d . .
C33 C 0.7336(4) 0.6173(3) -0.0250(3) 0.0475(16) Uani 1 1 d . .
H33A H 0.6949 0.5868 0.0025 0.071 Uiso 1 1 calc GR .
H33B H 0.6870 0.6312 -0.0578 0.071 Uiso 1 1 calc GR .
H33C H 0.7577 0.6590 -0.0036 0.071 Uiso 1 1 calc GR .
C34 C 1.0144(4) 0.4336(2) -0.0590(3) 0.0311(13) Uani 1 1 d . .
H34 H 0.9851 0.4076 -0.0240 0.037 Uiso 1 1 calc R .
C35 C 0.9977(4) 0.3879(2) -0.1137(3) 0.0343(14) Uani 1 1 d . .
C36 C 1.0601(4) 0.3900(3) -0.1624(3) 0.0402(14) Uani 1 1 d . .
H36 H 1.1218 0.4182 -0.1623 0.048 Uiso 1 1 calc R .
C37 C 1.0346(5) 0.3506(3) -0.2136(3) 0.0456(15) Uani 1 1 d . .
C38 C 0.9455(5) 0.3082(3) -0.2146(3) 0.0482(16) Uani 1 1 d . .
H38 H 0.9269 0.2825 -0.2494 0.058 Uiso 1 1 calc R .
C39 C 0.8858(5) 0.3046(3) -0.1640(3) 0.0572(18) Uani 1 1 d . .
H39 H 0.8284 0.2727 -0.1621 0.069 Uiso 1 1 calc R .
C40 C 0.9073(4) 0.3462(3) -0.1160(3) 0.0460(16) Uani 1 1 d . .
H40 H 0.8594 0.3468 -0.0834 0.055 Uiso 1 1 calc R .
C41 C 1.1317(4) 0.4488(2) -0.0452(2) 0.0295(12) Uani 1 1 d . .
H41A H 1.1642 0.4709 -0.0807 0.035 Uiso 1 1 calc R .
H41B H 1.1353 0.4830 -0.0121 0.035 Uiso 1 1 calc R .
C42 C 1.1951(4) 0.3869(3) -0.0287(3) 0.0450(15) Uani 1 1 d . .
C43 C 1.3103(5) 0.3919(3) -0.0171(4) 0.073(2) Uani 1 1 d . .
C44 C 1.3766(4) 0.4505(3) -0.0207(4) 0.065(2) Uani 1 1 d . .
H44 H 1.3503 0.4952 -0.0315 0.078 Uiso 1 1 calc R .
C45 C 1.4786(5) 0.4401(3) -0.0081(4) 0.076(3) Uani 1 1 d . .
H45 H 1.5256 0.4787 -0.0101 0.091 Uiso 1 1 calc R .
C46 C 1.5194(5) 0.3748(3) 0.0078(5) 0.104(4) Uani 1 1 d . .
H46 H 1.5924 0.3705 0.0170 0.125 Uiso 1 1 calc R .
C47 C 1.4567(4) 0.3177(3) 0.0102(5) 0.099(3) Uani 1 1 d . .
H47 H 1.4834 0.2729 0.0206 0.119 Uiso 1 1 calc R .
C48 C 1.3514(5) 0.3283(3) -0.0034(5) 0.088(3) Uani 1 1 d . .

loop_
_atom_site_aniso_label
_atom_site_aniso_U_11
_atom_site_aniso_U_22
_atom_site_aniso_U_33
_atom_site_aniso_U_23
_atom_site_aniso_U_13
_atom_site_aniso_U_12
Cl1 0.148(3) 0.212(3) 0.154(3) -0.110(2) 0.116(2) -0.098(2)
Cl2 0.0628(11) 0.0740(11) 0.0740(13) -0.0245(10) 0.0226(10) -0.0167(9)
S1 0.0248(6) 0.0537(9) 0.0457(9) 0.0086(8) 0.0035(7) -0.0067(7)
S2 0.0212(6) 0.0380(7) 0.0533(9) 0.0018(7) 0.0021(7) -0.0069(6)
S3 0.0292(7) 0.0279(6) 0.0574(9) -0.0001(7) -0.0052(7) 0.0035(6)
S4 0.0235(8) 0.0261(8) 0.240(3) 0.0194(15) -0.0263(13) 0.0010(7)
O1 0.049(2) 0.035(2) 0.065(3) -0.009(2) -0.002(2) 0.0049(18)
O2 0.0249(19) 0.039(2) 0.084(3) 0.004(2) 0.003(2) 0.0092(18)
O3 0.054(3) 0.058(3) 0.296(9) 0.099(5) -0.037(5) -0.012(3)
O4 0.053(3) 0.028(2) 0.276(8) -0.026(4) 0.000(4) -0.003(2)
N1 0.029(2) 0.036(2) 0.040(3) 0.005(2) 0.002(2) 0.000(2)
N2 0.036(3) 0.039(3) 0.079(4) 0.027(3) -0.007(3) -0.009(2)
N3 0.018(2) 0.025(2) 0.141(5) 0.000(3) -0.012(3) 0.0008(19)
N4 0.024(2) 0.026(2) 0.050(3) 0.002(2) 0.010(2) 0.0008(19)
C1 0.022(3) 0.041(3) 0.037(3) -0.008(3) -0.003(2) -0.002(2)
C2 0.041(4) 0.059(4) 0.055(4) 0.015(3) -0.022(3) -0.001(3)
C3 0.030(3) 0.061(4) 0.046(4) 0.016(3) -0.002(3) 0.003(3)
C4 0.030(3) 0.082(5) 0.039(4) -0.008(4) 0.003(3) 0.002(3)
C5 0.019(3) 0.044(3) 0.044(4) -0.001(3) 0.005(3) -0.004(2)
C6 0.028(3) 0.032(3) 0.045(3) -0.007(3) -0.010(3) -0.008(2)
C7 0.023(2) 0.019(2) 0.045(3) -0.008(2) -0.010(2) -0.003(2)
C8 0.030(3) 0.024(2) 0.043(3) -0.006(2) -0.005(3) 0.001(2)
C9 0.021(3) 0.030(3) 0.069(4) -0.002(3) 0.006(3) -0.004(2)
C10 0.029(3) 0.055(4) 0.040(3) -0.011(3) 0.018(3) -0.016(3)
C11 0.061(5) 0.107(7) 0.100(7) -0.042(5) 0.042(5) -0.045(5)
C12 0.085(6) 0.155(8) 0.074(6) -0.060(6) 0.058(5) -0.060(6)
C13 0.126(8) 0.211(12) 0.092(7) -0.091(8) 0.041(7) -0.106(9)
C14 0.048(4) 0.097(5) 0.079(4) -0.029(4) 0.027(4) -0.029(3)
C15 0.040(3) 0.075(5) 0.047(4) -0.029(3) 0.009(3) -0.013(3)
C16 0.039(3) 0.043(3) 0.034(3) 0.000(3) 0.002(3) -0.011(3)
C17 0.027(3) 0.041(3) 0.067(4) 0.009(3) -0.015(3) -0.003(3)
C18 0.049(4) 0.049(4) 0.073(5) 0.007(4) -0.017(4) -0.003(3)
C19 0.022(3) 0.059(4) 0.136(7) 0.024(5) -0.033(4) -0.007(3)
C20 0.034(4) 0.056(4) 0.177(9) 0.048(5) -0.023(5) 0.007(3)
C21 0.055(4) 0.055(4) 0.131(7) 0.044(5) -0.023(5) 0.001(4)
C22 0.024(3) 0.048(4) 0.076(5) 0.020(3) -0.012(3) -0.003(3)
C23 0.027(3) 0.042(3) 0.042(3) 0.007(3) -0.003(3) -0.001(3)
C24 0.067(5) 0.043(4) 0.191(10) 0.058(5) -0.021(6) -0.015(4)
C25 0.022(2) 0.033(3) 0.039(3) 0.003(2) 0.000(2) -0.003(2)
C26 0.020(2) 0.019(2) 0.047(3) 0.002(2) -0.008(2) -0.001(2)
C27 0.027(3) 0.037(3) 0.022(3) -0.011(2) 0.001(2) -0.002(2)
C28 0.030(3) 0.032(3) 0.069(4) -0.008(3) 0.013(3) -0.008(2)
C29 0.051(4) 0.033(3) 0.045(4) 0.007(3) -0.002(3) -0.010(3)
C30 0.047(4) 0.038(3) 0.044(4) 0.004(3) 0.004(3) 0.000(3)
C31 0.050(4) 0.026(3) 0.050(4) 0.000(3) -0.015(3) 0.005(3)
C32 0.028(3) 0.023(3) 0.045(3) -0.005(2) -0.009(3) 0.006(2)
C33 0.034(3) 0.050(3) 0.059(4) -0.001(3) -0.005(3) 0.023(3)
C34 0.021(3) 0.019(3) 0.054(4) -0.010(2) -0.003(3) 0.000(2)
C35 0.026(3) 0.020(3) 0.056(4) 0.003(3) 0.011(3) 0.002(2)
C36 0.024(3) 0.030(3) 0.067(4) -0.011(3) -0.001(3) -0.002(2)
C37 0.058(4) 0.036(3) 0.042(4) -0.010(3) 0.011(3) 0.002(3)
C38 0.043(3) 0.039(3) 0.063(4) -0.023(3) -0.003(3) -0.008(3)
C39 0.037(3) 0.049(4) 0.085(5) -0.016(4) 0.020(4) -0.012(3)
C40 0.023(3) 0.042(3) 0.073(5) -0.012(3) 0.006(3) -0.005(2)
C41 0.025(3) 0.023(3) 0.041(3) 0.000(2) 0.001(2) -0.001(2)
C42 0.028(3) 0.027(3) 0.079(5) -0.004(3) 0.006(3) 0.001(2)
C43 0.037(3) 0.015(2) 0.167(8) 0.000(4) -0.015(5) -0.005(2)
C44 0.036(3) 0.027(3) 0.134(7) 0.004(4) -0.019(4) -0.005(3)
C45 0.030(3) 0.040(4) 0.157(8) -0.002(4) -0.008(4) -0.006(3)
C46 0.021(3) 0.049(4) 0.241(12) 0.000(6) -0.019(5) -0.005(3)
C47 0.015(3) 0.044(3) 0.240(11) 0.019(6) -0.008(5) 0.002(3)
C48 0.030(3) 0.026(3) 0.209(10) -0.003(5) -0.034(5) 0.003(3)

loop_
_atom_type_symbol
_atom_type_description
_atom_type_scat_dispersion_real
_atom_type_scat_dispersion_imag
_atom_type_scat_source
C C 0.0033 0.0016 'International Tables Vol C Tables 4.2.6.8 and 6.1.1.4'
H H 0.0000 0.0000 'International Tables Vol C Tables 4.2.6.8 and 6.1.1.4'
Cl Cl 0.1484 0.1585 'International Tables Vol C Tables 4.2.6.8 and 6.1.1.4'
N N 0.0061 0.0033 'International Tables Vol C Tables 4.2.6.8 and 6.1.1.4'
O O 0.0106 0.0060 'International Tables Vol C Tables 4.2.6.8 and 6.1.1.4'
S S 0.1246 0.1234 'International Tables Vol C Tables 4.2.6.8 and 6.1.1.4'

loop_
_geom_angle_atom_site_label_1
_geom_angle_atom_site_label_2
_geom_angle_atom_site_label_3
_geom_angle
C23 S1 S2 103.3(2)
C25 S2 S1 103.49(18)
O1 S3 O2 117.9(2)
O1 S3 N1 109.4(2)
O1 S3 C1 111.2(2)
O2 S3 N1 108.5(2)
O2 S3 C1 112.1(2)
N1 S3 C1 95.3(2)
O3 S4 N3 108.9(3)
O3 S4 C48 115.1(4)
O4 S4 O3 118.8(4)
O4 S4 N3 108.0(4)
O4 S4 C48 108.1(4)
N3 S4 C48 95.0(3)
S3 N1 H1 124.9
C7 N1 S3 110.2(4)
C7 N1 H1 124.9
C22 N2 C24 124.8(5)
C23 N2 C22 106.7(4)
C23 N2 C24 128.5(5)
S4 N3 H3 124.9
C42 N3 S4 110.2(4)
C42 N3 H3 124.9
C25 N4 C33 128.5(4)
C32 N4 C25 107.9(4)
C32 N4 C33 123.6(4)
C2 C1 S3 129.3(5)
C2 C1 C6 123.4(5)
C6 C1 S3 107.2(4)
C1 C2 H2 120.9
C1 C2 C3 118.2(6)
C3 C2 H2 120.9
C2 C3 H3A 121.0
C4 C3 C2 117.9(5)
C4 C3 H3A 121.0
C3 C4 H4 118.6
C5 C4 C3 122.8(5)
C5 C4 H4 118.6
C4 C5 H5 121.3
C6 C5 C4 117.4(5)
C6 C5 H5 121.3
C1 C6 C7 109.5(4)
C5 C6 C1 120.1(5)
C5 C6 C7 130.3(5)
N1 C7 C6 117.7(4)
N1 C7 C8 122.1(5)
C6 C7 C8 120.3(4)
C7 C8 H8A 108.6
C7 C8 H8B 108.6
H8A C8 H8B 107.5
C9 C8 C7 114.8(4)
C9 C8 H8A 108.6
C9 C8 H8B 108.6
C8 C9 H9 106.3
C8 C9 C10 115.4(4)
C8 C9 C16 111.4(4)
C10 C9 H9 106.3
C16 C9 H9 106.3
C16 C9 C10 110.4(5)
C11 C10 C9 118.7(5)
C11 C10 C15 117.0(6)
C15 C10 C9 124.2(5)
C10 C11 H11 119.1
C10 C11 C12 121.7(6)
C12 C11 H11 119.1
C11 C12 Cl1 119.6(6)
C11 C12 C13 119.6(7)
C13 C12 Cl1 120.5(6)
C12 C13 H13 121.1
C14 C13 C12 117.7(7)
C14 C13 H13 121.1
C13 C14 H14 119.0
C13 C14 C15 121.9(7)
C15 C14 H14 119.0
C10 C15 H15 119.3
C14 C15 C10 121.5(6)
C14 C15 H15 119.3
C17 C16 C9 127.0(5)
C23 C16 C9 125.5(5)
C23 C16 C17 107.4(5)
C18 C17 C16 134.2(5)
C18 C17 C22 119.2(5)
C22 C17 C16 106.5(5)
C17 C18 H18 119.9
C17 C18 C19 120.2(6)
C19 C18 H18 119.9
C18 C19 H19 121.4
C18 C19 C20 117.2(6)
C20 C19 H19 121.4
C19 C20 H20 117.6
C21 C20 C19 124.8(6)
C21 C20 H20 117.6
C20 C21 H21 122.6
C20 C21 C22 114.8(6)
C22 C21 H21 122.6
C17 C22 N2 108.3(5)
C17 C22 C21 123.4(5)
C21 C22 N2 128.0(6)
N2 C23 S1 122.2(4)
C16 C23 S1 127.0(5)
C16 C23 N2 110.8(5)
N2 C24 H24A 109.5
N2 C24 H24B 109.5
N2 C24 H24C 109.5
H24A C24 H24B 109.5
H24A C24 H24C 109.5
H24B C24 H24C 109.5
N4 C25 S2 122.8(4)
N4 C25 C26 111.0(4)
C26 C25 S2 126.1(4)
C25 C26 C27 105.5(4)
C25 C26 C34 125.6(5)
C27 C26 C34 128.9(5)
C28 C27 C26 134.1(5)
C28 C27 C32 119.1(5)
C32 C27 C26 106.6(4)
C27 C28 H28 120.3
C29 C28 C27 119.5(5)
C29 C28 H28 120.3
C28 C29 H29 119.1
C28 C29 C30 121.8(6)
C30 C29 H29 119.1
C29 C30 H30 119.1
C31 C30 C29 121.8(5)
C31 C30 H30 119.1
C30 C31 H31 121.8
C30 C31 C32 116.4(5)
C32 C31 H31 121.8
N4 C32 C27 109.0(4)
N4 C32 C31 129.7(5)
C27 C32 C31 121.3(5)
N4 C33 H33A 109.5
N4 C33 H33B 109.5
N4 C33 H33C 109.5
H33A C33 H33B 109.5
H33A C33 H33C 109.5
H33B C33 H33C 109.5
C26 C34 H34 107.0
C26 C34 C35 110.2(4)
C26 C34 C41 111.4(4)
C35 C34 H34 107.0
C35 C34 C41 113.8(4)
C41 C34 H34 107.0
C36 C35 C34 123.6(5)
C36 C35 C40 117.9(5)
C40 C35 C34 118.2(5)
C35 C36 H36 119.7
C35 C36 C37 120.6(5)
C37 C36 H36 119.7
C36 C37 Cl2 119.4(5)
C38 C37 Cl2 119.8(5)
C38 C37 C36 120.8(5)
C37 C38 H38 121.2
C39 C38 C37 117.7(5)
C39 C38 H38 121.2
C38 C39 H39 119.5
C40 C39 C38 121.0(6)
C40 C39 H39 119.5
C35 C40 H40 119.1
C39 C40 C35 121.7(6)
C39 C40 H40 119.1
C34 C41 H41A 108.6
C34 C41 H41B 108.6
H41A C41 H41B 107.5
C42 C41 C34 114.9(4)
C42 C41 H41A 108.6
C42 C41 H41B 108.6
N3 C42 C41 122.0(5)
N3 C42 C43 116.3(5)
C41 C42 C43 121.7(4)
C44 C43 C42 128.9(5)
C48 C43 C42 111.0(5)
C48 C43 C44 120.1(5)
C43 C44 H44 121.8
C45 C44 C43 116.4(6)
C45 C44 H44 121.8
C44 C45 H45 118.5
C44 C45 C46 122.9(6)
C46 C45 H45 118.5
C45 C46 H46 119.4
C47 C46 C45 121.2(6)
C47 C46 H46 119.4
C46 C47 H47 122.0
C46 C47 C48 115.9(6)
C48 C47 H47 122.0
C43 C48 S4 107.3(4)
C43 C48 C47 123.4(6)
C47 C48 S4 129.1(5)

loop_
_geom_bond_atom_site_label_1
_geom_bond_atom_site_label_2
_geom_bond_distance
Cl1 C12 1.735(7)
Cl2 C37 1.706(6)
S1 S2 2.089(2)
S1 C23 1.732(5)
S2 C25 1.736(5)
S3 O1 1.416(4)
S3 O2 1.440(4)
S3 N1 1.675(4)
S3 C1 1.767(5)
S4 O3 1.448(8)
S4 O4 1.437(7)
S4 N3 1.668(4)
S4 C48 1.789(6)
N1 H1 0.8800
N1 C7 1.266(6)
N2 C22 1.420(7)
N2 C23 1.380(7)
N2 C24 1.449(7)
N3 H3 0.8800
N3 C42 1.303(6)
N4 C25 1.377(6)
N4 C32 1.371(6)
N4 C33 1.452(6)
C1 C2 1.339(8)
C1 C6 1.387(7)
C2 H2 0.9500
C2 C3 1.406(8)
C3 H3A 0.9500
C3 C4 1.400(8)
C4 H4 0.9500
C4 C5 1.381(8)
C5 H5 0.9500
C5 C6 1.364(7)
C6 C7 1.486(7)
C7 C8 1.511(6)
C8 H8A 0.9900
C8 H8B 0.9900
C8 C9 1.501(7)
C9 H9 1.0000
C9 C10 1.529(8)
C9 C16 1.522(7)
C10 C11 1.368(8)
C10 C15 1.383(7)
C11 H11 0.9500
C11 C12 1.391(10)
C12 C13 1.399(11)
C13 H13 0.9500
C13 C14 1.358(10)
C14 H14 0.9500
C14 C15 1.365(9)
C15 H15 0.9500
C16 C17 1.445(7)
C16 C23 1.351(7)
C17 C18 1.369(8)
C17 C22 1.390(8)
C18 H18 0.9500
C18 C19 1.398(8)
C19 H19 0.9500
C19 C20 1.413(9)
C20 H20 0.9500
C20 C21 1.354(9)
C21 H21 0.9500
C21 C22 1.395(8)
C24 H24A 0.9800
C24 H24B 0.9800
C24 H24C 0.9800
C25 C26 1.383(7)
C26 C27 1.450(7)
C26 C34 1.482(6)
C27 C28 1.373(7)
C27 C32 1.411(6)
C28 H28 0.9500
C28 C29 1.366(8)
C29 H29 0.9500
C29 C30 1.377(8)
C30 H30 0.9500
C30 C31 1.370(8)
C31 H31 0.9500
C31 C32 1.425(7)
C33 H33A 0.9800
C33 H33B 0.9800
C33 H33C 0.9800
C34 H34 1.0000
C34 C35 1.521(8)
C34 C41 1.545(6)
C35 C36 1.347(7)
C35 C40 1.395(7)
C36 H36 0.9500
C36 C37 1.410(8)
C37 C38 1.389(8)
C38 H38 0.9500
C38 C39 1.365(8)
C39 H39 0.9500
C39 C40 1.366(8)
C40 H40 0.9500
C41 H41A 0.9900
C41 H41B 0.9900
C41 C42 1.478(7)
C42 C43 1.483(8)
C43 C44 1.405(7)
C43 C48 1.359(8)
C44 H44 0.9500
C44 C45 1.337(8)
C45 H45 0.9500
C45 C46 1.399(9)
C46 H46 0.9500
C46 C47 1.353(9)
C47 H47 0.9500
C47 C48 1.382(8)

loop_
_geom_torsion_atom_site_label_1
_geom_torsion_atom_site_label_2
_geom_torsion_atom_site_label_3
_geom_torsion_atom_site_label_4
_geom_torsion
Cl1 C12 C13 C14 -175.4(9)
Cl2 C37 C38 C39 -179.9(5)
S1 S2 C25 N4 -77.9(4)
S1 S2 C25 C26 106.8(4)
S2 S1 C23 N2 -74.5(5)
S2 S1 C23 C16 107.1(5)
S2 C25 C26 C27 174.0(4)
S2 C25 C26 C34 -4.1(8)
S3 N1 C7 C6 1.2(5)
S3 N1 C7 C8 -177.8(4)
S3 C1 C2 C3 179.2(4)
S3 C1 C6 C5 -179.5(4)
S3 C1 C6 C7 -1.3(5)
S4 N3 C42 C41 -178.0(5)
S4 N3 C42 C43 1.0(8)
O1 S3 N1 C7 -116.4(4)
O1 S3 C1 C2 -65.0(6)
O1 S3 C1 C6 114.9(4)
O2 S3 N1 C7 113.8(4)
O2 S3 C1 C2 69.4(6)
O2 S3 C1 C6 -110.7(4)
O3 S4 N3 C42 116.3(5)
O3 S4 C48 C43 -110.3(7)
O3 S4 C48 C47 65.3(11)
O4 S4 N3 C42 -113.4(5)
O4 S4 C48 C43 114.2(7)
O4 S4 C48 C47 -70.3(11)
N1 S3 C1 C2 -178.1(5)
N1 S3 C1 C6 1.7(4)
N1 C7 C8 C9 -8.4(7)
N3 S4 C48 C43 3.4(8)
N3 S4 C48 C47 179.0(10)
N3 C42 C43 C44 179.4(8)
N3 C42 C43 C48 1.7(11)
N4 C25 C26 C27 -1.8(6)
N4 C25 C26 C34 -179.8(4)
C1 S3 N1 C7 -1.7(4)
C1 C2 C3 C4 2.5(8)
C1 C6 C7 N1 0.1(6)
C1 C6 C7 C8 179.2(4)
C2 C1 C6 C5 0.4(8)
C2 C1 C6 C7 178.6(5)
C2 C3 C4 C5 -4.3(9)
C3 C4 C5 C6 4.0(8)
C4 C5 C6 C1 -1.9(7)
C4 C5 C6 C7 -179.7(5)
C5 C6 C7 N1 178.1(5)
C5 C6 C7 C8 -2.8(8)
C6 C1 C2 C3 -0.7(8)
C6 C7 C8 C9 172.6(4)
C7 C8 C9 C10 -66.3(6)
C7 C8 C9 C16 166.7(4)
C8 C9 C10 C11 153.5(6)
C8 C9 C10 C15 -23.0(8)
C8 C9 C16 C17 62.4(7)
C8 C9 C16 C23 -119.7(6)
C9 C10 C11 C12 175.4(8)
C9 C10 C15 C14 179.5(7)
C9 C16 C17 C18 1.1(12)
C9 C16 C17 C22 179.7(6)
C9 C16 C23 S1 -3.9(9)
C9 C16 C23 N2 177.6(5)
C10 C9 C16 C17 -67.3(7)
C10 C9 C16 C23 110.6(6)
C10 C11 C12 Cl1 -179.3(7)
C10 C11 C12 C13 7.9(16)
C11 C10 C15 C14 2.9(11)
C11 C12 C13 C14 -2.7(18)
C12 C13 C14 C15 -2.2(17)
C13 C14 C15 C10 2.1(13)
C15 C10 C11 C12 -7.8(13)
C16 C9 C10 C11 -79.0(8)
C16 C9 C10 C15 104.5(7)
C16 C17 C18 C19 179.2(7)
C16 C17 C22 N2 1.7(7)
C16 C17 C22 C21 176.0(7)
C17 C16 C23 S1 174.3(5)
C17 C16 C23 N2 -4.2(7)
C17 C18 C19 C20 1.3(12)
C18 C17 C22 N2 -179.5(6)
C18 C17 C22 C21 -5.2(11)
C18 C19 C20 C21 0.7(15)
C19 C20 C21 C22 -4.6(14)
C20 C21 C22 N2 180.0(8)
C20 C21 C22 C17 6.8(12)
C22 N2 C23 S1 -173.4(5)
C22 N2 C23 C16 5.3(7)
C22 C17 C18 C19 0.8(11)
C23 N2 C22 C17 -4.2(8)
C23 N2 C22 C21 -178.2(7)
C23 C16 C17 C18 -177.1(8)
C23 C16 C17 C22 1.5(7)
C24 N2 C22 C17 176.5(7)
C24 N2 C22 C21 2.5(12)
C24 N2 C23 S1 5.9(10)
C24 N2 C23 C16 -175.5(7)
C25 N4 C32 C27 -1.1(5)
C25 N4 C32 C31 177.6(5)
C25 C26 C27 C28 -175.2(6)
C25 C26 C27 C32 1.1(5)
C25 C26 C34 C35 107.6(6)
C25 C26 C34 C41 -125.1(5)
C26 C27 C28 C29 178.1(5)
C26 C27 C32 N4 0.0(5)
C26 C27 C32 C31 -178.8(5)
C26 C34 C35 C36 91.7(6)
C26 C34 C35 C40 -82.1(6)
C26 C34 C41 C42 170.0(5)
C27 C26 C34 C35 -69.9(6)
C27 C26 C34 C41 57.4(7)
C27 C28 C29 C30 -1.2(9)
C28 C27 C32 N4 176.9(5)
C28 C27 C32 C31 -1.9(7)
C28 C29 C30 C31 -0.2(9)
C29 C30 C31 C32 0.6(8)
C30 C31 C32 N4 -178.1(5)
C30 C31 C32 C27 0.4(7)
C32 N4 C25 S2 -174.1(4)
C32 N4 C25 C26 1.9(6)
C32 C27 C28 C29 2.2(8)
C33 N4 C25 S2 5.9(8)
C33 N4 C25 C26 -178.2(5)
C33 N4 C32 C27 178.9(5)
C33 N4 C32 C31 -2.4(8)
C34 C26 C27 C28 2.7(9)
C34 C26 C27 C32 179.0(5)
C34 C35 C36 C37 -174.3(5)
C34 C35 C40 C39 178.9(5)
C34 C41 C42 N3 -4.4(9)
C34 C41 C42 C43 176.7(6)
C35 C34 C41 C42 -64.7(6)
C35 C36 C37 Cl2 177.2(4)
C35 C36 C37 C38 -0.9(8)
C36 C35 C40 C39 4.8(8)
C36 C37 C38 C39 -1.8(9)
C37 C38 C39 C40 6.0(9)
C38 C39 C40 C35 -7.7(10)
C40 C35 C36 C37 -0.6(8)
C41 C34 C35 C36 -34.2(7)
C41 C34 C35 C40 152.0(5)
C41 C42 C43 C44 -1.7(13)
C41 C42 C43 C48 -179.4(7)
C42 C43 C44 C45 -179.6(8)
C42 C43 C48 S4 -3.3(10)
C42 C43 C48 C47 -179.1(9)
C43 C44 C45 C46 0.1(14)
C44 C43 C48 S4 178.8(7)
C44 C43 C48 C47 2.9(16)
C44 C45 C46 C47 1.3(16)
C45 C46 C47 C48 -0.6(16)
C46 C47 C48 S4 -176.4(9)
C46 C47 C48 C43 -1.5(16)
C48 S4 N3 C42 -2.5(6)
C48 C43 C44 C45 -2.1(14)

loop_
_smtbx_masks_void_nr
_smtbx_masks_void_average_x
_smtbx_masks_void_average_y
_smtbx_masks_void_average_z
_smtbx_masks_void_volume
_smtbx_masks_void_count_electrons
1 0.000 -0.319 0.250 814.9 284.7
2 0.500 -0.281 0.750 814.9 284.2
